data_4126939
loop_
_publ_author_name
'Guo, Minjie'
'Wang, Xuemei'
'Zhan, Caihong'
'Demay-Drouhard, Paul'
'Li, Wenjiao'
'Du, Ke'
'Olson, Mark A.'
'Zuilhof, Han'
'Sue, Andrew C.-H.'

_publ_section_title
;
 Rim-Differentiated C5-Symmetric Tiara-Pillar[5]arenes.
;
_journal_name_full 'Journal of the American Chemical Society'
_journal_paper_doi 10.1021/jacs.7b10767
_journal_year 2017
_chemical_formula_moiety 'C55 H65 N15 O10'
_chemical_formula_sum 'C55 H65 N15 O10'
_chemical_formula_weight 1096.22
_space_group_crystal_system triclinic
_space_group_IT_number 2
_space_group_name_Hall '-P 1'
_space_group_name_H-M_alt 'P -1'
_symmetry_space_group_name_Hall '-P 1'
_symmetry_space_group_name_H-M 'P -1'
_atom_sites_solution_hydrogens geom
_atom_sites_solution_primary direct
_audit_creation_date 2017-11-25
_audit_creation_method
;
Olex2 1.2
(compiled 2015.01.26 svn.r3150 for OlexSys, GUI svn.r1)
;
_cell_angle_alpha 77.3250(16)
_cell_angle_beta 80.6606(18)
_cell_angle_gamma 80.0120(16)
_cell_formula_units_Z 2
_cell_length_a 12.6260(3)
_cell_length_b 14.7182(2)
_cell_length_c 17.3130(4)
_cell_measurement_reflns_used 43705
_cell_measurement_temperature 100.01(13)
_cell_measurement_theta_max 73.9370
_cell_measurement_theta_min 3.5640
_cell_volume 3065.39(11)
_computing_cell_refinement 'CrysAlisPro 1.171.39.28b (Rigaku OD, 2015)'
_computing_data_collection 'CrysAlisPro 1.171.39.28b (Rigaku OD, 2015)'
_computing_data_reduction 'CrysAlisPro 1.171.39.28b (Rigaku OD, 2015)'
_computing_molecular_graphics 'Olex2 (Dolomanov et al., 2009)'
_computing_publication_material 'Olex2 (Dolomanov et al., 2009)'
_computing_structure_refinement 'ShelXL (Sheldrick, 2008)'
_computing_structure_solution 'ShelXS (Sheldrick, 2008)'
_diffrn_ambient_environment N~2~
_diffrn_ambient_temperature 100.01(13)
_diffrn_detector 'CCD plate'
_diffrn_measured_fraction_theta_full 0.995
_diffrn_measured_fraction_theta_max 0.968
_diffrn_measurement_details
;
List of Runs (angles in degrees, time in seconds):

  # Type    Start    End  Width  t~exp~   \w     \q     \k     \f   Frames
--------------------------------------------------------------------------
  1  \w    -17.00 109.00   0.50    0.50    --   20.00  79.00 105.70  252
  2  \w    -17.00 109.00   0.50    0.50    --   20.00  78.00 -45.56  252
  3  \w    -57.00  62.00   0.50    0.50    --   32.00 -53.00  74.02  238
  4  \w     18.00 145.00   0.50    4.91    --   56.00  82.00  49.77  254
  5  \w     18.00 145.00   0.50    4.91    --   56.00  81.00 134.17  254
  6  \w     22.00 149.00   0.50    4.91    --   60.00  82.00 -76.68  254
  7  \w     22.00 149.00   0.50    4.91    --   60.00  82.00-111.60  254
  8  \w     22.00 149.00   0.50    4.91    --   60.00  82.00  -6.44  254
  9  \w     26.00 153.00   0.50    4.91    --   64.00  82.00 173.45  254
 10  \w     30.00 157.00   0.50    4.91    --   68.00  82.00 -63.44  254
 11  \w     38.00 165.00   0.50    4.91    --   76.00  81.00  54.44  254
 12  \w     38.00 165.00   0.50    4.91    --   76.00  82.00 125.95  254
 13  \w     38.00 165.00   0.50    4.91    --   76.00  81.00  91.62  254
 14  \w     38.00 165.00   0.50    4.91    --   76.00  81.00  23.78  254
 15  \w     42.00 169.00   0.50    4.91    --   80.00  82.00-173.49  254
 16  \w     42.00 169.00   0.50    4.91    --   80.00  81.00 -19.27  254
 17  \w     42.00 169.00   0.50    4.91    --   80.00  81.00 -19.27  254
 18  \w     46.00 173.00   0.50    4.91    --   84.00  82.00-135.02  254
 19  \w     46.00 173.00   0.50    4.91    --   84.00  82.00-159.82  254
 20  \w     54.00 177.00   0.50    4.91    --   88.00  71.00 173.42  246
 21  \w     60.00 188.00   0.50    4.91    --   98.20  82.00-120.00  256
 22  \w     62.00 188.00   0.50    4.91    --   98.20  77.00 -90.00  252
 23  \w     62.00 188.00   0.50    4.91    --   98.20  77.00 120.00  252
 24  \w     69.00 188.00   0.50    4.91    --   98.20  45.00 150.00  238
 25  \w      9.00 137.00   0.50    4.91    --   98.20 -82.00-120.00  256
 26  \w      9.00 137.00   0.50    4.91    --   98.20 -82.00 150.00  256
 27  \w     62.00 188.00   0.50    4.91    --   98.20  77.00   0.00  252
 28  \w     65.00 188.00   0.50    4.91    --   98.20  68.00-126.17  246
 29  \w      9.00 137.00   0.50    4.91    --   98.20 -82.00  90.00  256
 30  \w     60.00 188.00   0.50    4.91    --   98.20  82.00 -60.00  256
 31  \w     62.00 188.00   0.50    4.91    --   98.20  77.00  90.00  252
 32  \w     62.00 188.00   0.50    4.91    --   98.20  76.00  46.37  252
 33  \w     62.00 188.00   0.50    4.91    --   98.20  77.00-180.00  252
 34  \w      9.00 134.00   0.50    4.91    --   98.20 -30.00 -60.00  250
 35  \w      9.00 130.00   0.50    4.91    --   98.20 -61.00 150.00  242
 36  \w     60.00 188.00   0.50    4.91    --   98.20  82.00  60.00  256
 37  \w     60.00 188.00   0.50    4.91    --   98.20  82.00 -30.00  256
 38  \w     69.00 188.00   0.50    4.91    --   98.20  45.00   0.00  238
 39  \w     11.00 138.00   0.50    4.91    --  100.00 -82.00 -54.13  254
 40  \w     11.00 138.00   0.50    4.91    --  100.00 -82.00  -4.33  254
;
_diffrn_measurement_device 'four-circle diffractometer'
_diffrn_measurement_device_type 'XtaLAB AFC12 (RINC): Kappa single'
_diffrn_measurement_method '\w scans'
_diffrn_orient_matrix_type 'CrysAlisPro convention (1999,Acta A55,543-557)'
_diffrn_orient_matrix_UB_11 -0.0279026000
_diffrn_orient_matrix_UB_12 -0.0237255000
_diffrn_orient_matrix_UB_13 0.0914803000
_diffrn_orient_matrix_UB_21 0.0171852000
_diffrn_orient_matrix_UB_22 -0.1055719000
_diffrn_orient_matrix_UB_23 -0.0025390000
_diffrn_orient_matrix_UB_31 0.1205668000
_diffrn_orient_matrix_UB_32 -0.0065264000
_diffrn_orient_matrix_UB_33 0.0092101000
_diffrn_radiation_monochromator graphite
_diffrn_radiation_probe x-ray
_diffrn_radiation_type CuK\a
_diffrn_radiation_wavelength 1.54178
_diffrn_reflns_av_R_equivalents 0.0851
_diffrn_reflns_av_unetI/netI 0.0395
_diffrn_reflns_Laue_measured_fraction_full 0.995
_diffrn_reflns_Laue_measured_fraction_max 0.968
_diffrn_reflns_limit_h_max 15
_diffrn_reflns_limit_h_min -14
_diffrn_reflns_limit_k_max 18
_diffrn_reflns_limit_k_min -18
_diffrn_reflns_limit_l_max 21
_diffrn_reflns_limit_l_min -21
_diffrn_reflns_number 114440
_diffrn_reflns_point_group_measured_fraction_full 0.995
_diffrn_reflns_point_group_measured_fraction_max 0.968
_diffrn_reflns_theta_full 67.679
_diffrn_reflns_theta_max 74.769
_diffrn_reflns_theta_min 3.584
_diffrn_source 'fine-focus sealed X-ray tube'
_diffrn_source_type 'Enhance (Cu) X-ray Source'
_exptl_absorpt_coefficient_mu 0.693
_exptl_absorpt_correction_T_max 1.00000
_exptl_absorpt_correction_T_min 0.85063
_exptl_absorpt_correction_type multi-scan
_exptl_absorpt_process_details
;
CrysAlisPro 1.171.39.28b (Rigaku Oxford Diffraction, 2015)
Empirical absorption correction using spherical harmonics,
 implemented in SCALE3 ABSPACK scaling algorithm.
;
_exptl_crystal_colour colorless
_exptl_crystal_density_diffrn 1.188
_exptl_crystal_description prism
_exptl_crystal_F_000 1160.0
_refine_diff_density_max 1.446
_refine_diff_density_min -0.625
_refine_diff_density_rms 0.075
_refine_ls_extinction_method none
_refine_ls_goodness_of_fit_ref 1.095
_refine_ls_hydrogen_treatment constr
_refine_ls_matrix_type full
_refine_ls_number_parameters 726
_refine_ls_number_reflns 12179
_refine_ls_number_restraints 0
_refine_ls_restrained_S_all 1.095
_refine_ls_R_factor_all 0.0947
_refine_ls_R_factor_gt 0.0839
_refine_ls_shift/su_max 0.000
_refine_ls_shift/su_mean 0.000
_refine_ls_structure_factor_coef Fsqd
_refine_ls_weighting_details 'w=1/[\s^2^(Fo^2^)+(0.1509P)^2^+1.6705P] where P=(Fo^2^+2Fc^2^)/3'
_refine_ls_weighting_scheme calc
_refine_ls_wR_factor_gt 0.2473
_refine_ls_wR_factor_ref 0.2574
_reflns_Friedel_coverage 0.000
_reflns_number_gt 9653
_reflns_number_total 12179
_reflns_threshold_expression 'I > 2\s(I)'
_cod_data_source_file ja7b10767_si_002.cif
_cod_data_source_block T-P[5]_3
_cod_depositor_comments
;

2020-09-02
Z value changed, that in the original file is absurd
                 miguel
;
_cod_original_formula_units_Z 61
_cod_original_cell_volume 3065.40(11)
_cod_database_code 4126939
_shelx_space_group_comment
;
The symmetry employed for this shelxl refinement is uniquely defined
by the following loop, which should always be used as a source of
symmetry information in preference to the above space-group names.
They are only intended as comments.
;
_reflns_odcompleteness_completeness 99.59
_reflns_odcompleteness_iscentric 1
_reflns_odcompleteness_theta 66.97
_olex2_refinement_description
;
1. Fixed Uiso
 At 1.2 times of:
  All C(H) groups, All C(H,H) groups
 At 1.5 times of:
  All C(H,H,H) groups
2.a Secondary CH2 refined with riding coordinates:
 C22(H22A,H22B), C25(H25A,H25B), C28(H28A,H28B), C33(H33A,H33B), C35(H35A,
 H35B), C36(H36A,H36B), C38(H38A,H38B), C40(H40A,H40B), C41(H41A,H41B),
 C46(H46A,H46B), C47(H47A,H47B), C50(H50A,H50B), C51(H51A,H51B), C54(H54A,H54B),
  C58(H58A,H58B), C61(H61A,H61B), C62(H62A,H62B), C63(H63A,H63B), C66(H66A,
 H66B), C70(H70A,H70B)
2.b Aromatic/amide H refined with riding coordinates:
 C14(H14), C15(H15), C16(H16), C23(H23), C24(H24), C29(H29), C30(H30),
 C31(H31), C32(H32), C37(H37)
2.c Idealised Me refined as rotating group:
 C34(H34A,H34B,H34C), C39(H39A,H39B,H39C), C45(H45A,H45B,H45C), C48(H48A,H48B,
 H48C), C49(H49A,H49B,H49C)
;
_shelx_shelxl_version_number 2014/7
_olex2_submission_special_instructions 'No special instructions were received'
_oxdiff_exptl_absorpt_empirical_details
;
Empirical correction (ABSPACK) includes:
- Absorption correction using spherical harmonics
- Frame scaling
;
_oxdiff_exptl_absorpt_empirical_full_max 1.572
_oxdiff_exptl_absorpt_empirical_full_min 0.584

loop_
_space_group_symop_operation_xyz
'x, y, z'
'-x, -y, -z'

loop_
_atom_site_label
_atom_site_type_symbol
_atom_site_fract_x
_atom_site_fract_y
_atom_site_fract_z
_atom_site_U_iso_or_equiv
_atom_site_adp_type
_atom_site_occupancy
_atom_site_site_symmetry_order
_atom_site_calc_flag
_atom_site_refinement_flags_posn
O10 O 0.56050(14) 0.60959(11) 0.38542(10) 0.0345(4) Uani 1 1 d .
O3 O 0.41516(14) 0.92168(12) 0.48921(10) 0.0368(4) Uani 1 1 d .
O9 O 0.59841(14) 0.90650(12) 0.17810(10) 0.0374(4) Uani 1 1 d .
O8 O 0.25952(14) 0.92220(12) 0.03793(10) 0.0376(4) Uani 1 1 d .
O2 O -0.13327(15) 0.72094(13) 0.43439(12) 0.0429(4) Uani 1 1 d .
O4 O -0.08828(15) 1.01399(12) 0.22958(10) 0.0398(4) Uani 1 1 d .
O1 O 0.24380(14) 1.15087(13) 0.25515(11) 0.0403(4) Uani 1 1 d .
C1 C 0.45797(19) 0.91994(16) 0.41102(14) 0.0311(5) Uani 1 1 d .
C2 C 0.34720(19) 1.05199(16) 0.17167(13) 0.0310(5) Uani 1 1 d .
O5 O 0.18866(15) 0.67121(13) 0.59779(11) 0.0441(4) Uani 1 1 d .
C3 C 0.52841(18) 0.83874(15) 0.39784(13) 0.0299(5) Uani 1 1 d .
C4 C 0.55274(19) 0.90755(16) 0.25654(13) 0.0312(5) Uani 1 1 d .
C5 C 0.00955(19) 0.92372(16) 0.13768(14) 0.0318(5) Uani 1 1 d .
C6 C 0.48139(18) 0.98726(15) 0.26924(14) 0.0299(5) Uani 1 1 d .
C7 C 0.2597(2) 0.97942(16) 0.09115(13) 0.0316(5) Uani 1 1 d .
C8 C -0.0605(2) 0.92728(16) 0.20844(14) 0.0331(5) Uani 1 1 d .
C9 C 0.15793(19) 1.02434(15) 0.11841(13) 0.0297(5) Uani 1 1 d .
C10 C 0.45984(19) 0.69393(15) 0.48079(13) 0.0304(5) Uani 1 1 d .
O7 O 0.02744(18) 0.66933(13) 0.13780(13) 0.0509(5) Uani 1 1 d .
O6 O 0.23105(16) 0.46732(14) 0.37138(13) 0.0498(5) Uani 1 1 d .
C11 C 0.1230(2) 0.55844(17) 0.45798(15) 0.0367(5) Uani 1 1 d .
C12 C 0.46810(19) 0.62157(16) 0.43891(14) 0.0315(5) Uani 1 1 d .
C13 C -0.0417(2) 0.65771(16) 0.42046(16) 0.0369(5) Uani 1 1 d .
C14 C 0.57533(18) 0.83363(16) 0.32033(14) 0.0306(5) Uani 1 1 d .
H14 H 0.6225 0.7802 0.3107 0.037 Uiso 1 1 calc R
C15 C 0.15203(19) 1.08208(16) 0.17321(14) 0.0321(5) Uani 1 1 d .
H15 H 0.0849 1.1121 0.1922 0.039 Uiso 1 1 calc R
C16 C 0.43527(19) 0.99304(16) 0.34734(14) 0.0317(5) Uani 1 1 d .
H16 H 0.3885 1.0468 0.3569 0.038 Uiso 1 1 calc R
C17 C 0.2455(2) 1.09549(16) 0.20007(14) 0.0327(5) Uani 1 1 d .
C18 C 0.2922(2) 0.58280(16) 0.50556(15) 0.0351(5) Uani 1 1 d .
C19 C 0.2829(2) 0.65643(17) 0.54589(15) 0.0364(5) Uani 1 1 d .
C20 C -0.0253(2) 0.63012(17) 0.34707(15) 0.0370(5) Uani 1 1 d .
C21 C 0.1393(2) 0.53090(17) 0.38468(17) 0.0392(6) Uani 1 1 d .
C22 C 0.6740(2) 0.53951(19) 0.28509(16) 0.0400(6) Uani 1 1 d .
H22A H 0.7330 0.5295 0.3170 0.048 Uiso 1 1 calc R
H22B H 0.6751 0.6003 0.2495 0.048 Uiso 1 1 calc R
C23 C 0.0385(2) 0.83759(17) 0.11353(15) 0.0359(5) Uani 1 1 d .
H23 H 0.0833 0.8342 0.0657 0.043 Uiso 1 1 calc R
C24 C 0.35284(19) 0.99450(16) 0.11707(13) 0.0327(5) Uani 1 1 d .
H24 H 0.4201 0.9655 0.0974 0.039 Uiso 1 1 calc R
C25 C 0.5673(2) 0.53916(17) 0.33923(16) 0.0369(5) Uani 1 1 d .
H25A H 0.5075 0.5529 0.3078 0.044 Uiso 1 1 calc R
H25B H 0.5643 0.4780 0.3739 0.044 Uiso 1 1 calc R
C26 C -0.0658(2) 0.75940(17) 0.23117(16) 0.0377(5) Uani 1 1 d .
C27 C 0.0014(2) 0.75616(18) 0.15992(16) 0.0393(6) Uani 1 1 d .
C28 C 0.6648(2) 0.82308(17) 0.16159(15) 0.0359(5) Uani 1 1 d .
H28A H 0.6212 0.7730 0.1685 0.043 Uiso 1 1 calc R
H28B H 0.7195 0.8030 0.1976 0.043 Uiso 1 1 calc R
C29 C 0.0317(2) 0.62171(17) 0.47516(15) 0.0360(5) Uani 1 1 d .
H29 H 0.0194 0.6404 0.5242 0.043 Uiso 1 1 calc R
C30 C 0.0651(2) 0.56573(17) 0.33033(16) 0.0383(5) Uani 1 1 d .
H30 H 0.0762 0.5455 0.2820 0.046 Uiso 1 1 calc R
C31 C -0.0977(2) 0.84626(18) 0.25457(15) 0.0364(5) Uani 1 1 d .
H31 H -0.1444 0.8499 0.3016 0.044 Uiso 1 1 calc R
C32 C 0.3855(2) 0.56584(16) 0.45247(15) 0.0350(5) Uani 1 1 d .
H32 H 0.3929 0.5165 0.4256 0.042 Uiso 1 1 calc R
C33 C 0.3605(2) 0.8827(2) 0.00113(16) 0.0418(6) Uani 1 1 d .
H33A H 0.4053 0.8476 0.0413 0.050 Uiso 1 1 calc R
H33B H 0.3987 0.9321 -0.0323 0.050 Uiso 1 1 calc R
C34 C 0.3465(2) 1.00432(19) 0.50470(16) 0.0420(6) Uani 1 1 d .
H34A H 0.2819 1.0117 0.4801 0.063 Uiso 1 1 calc GR
H34B H 0.3836 1.0579 0.4832 0.063 Uiso 1 1 calc GR
H34C H 0.3276 0.9995 0.5613 0.063 Uiso 1 1 calc GR
C35 C 0.7180(2) 0.8449(2) 0.07624(16) 0.0446(6) Uani 1 1 d .
H35A H 0.7640 0.8928 0.0712 0.054 Uiso 1 1 calc R
H35B H 0.6622 0.8704 0.0417 0.054 Uiso 1 1 calc R
C36 C 0.54793(19) 0.75621(16) 0.46614(14) 0.0320(5) Uani 1 1 d .
H36A H 0.5495 0.7794 0.5142 0.038 Uiso 1 1 calc R
H36B H 0.6178 0.7195 0.4537 0.038 Uiso 1 1 calc R
C37 C 0.3668(2) 0.71025(16) 0.53427(14) 0.0344(5) Uani 1 1 d .
H37 H 0.3606 0.7580 0.5628 0.041 Uiso 1 1 calc R
C38 C 0.44908(19) 1.06550(16) 0.20052(14) 0.0331(5) Uani 1 1 d .
H38A H 0.4373 1.1254 0.2176 0.040 Uiso 1 1 calc R
H38B H 0.5078 1.0673 0.1567 0.040 Uiso 1 1 calc R
C39 C -0.1631(3) 1.0188(2) 0.29976(17) 0.0519(7) Uani 1 1 d .
H39A H -0.2291 0.9983 0.2941 0.078 Uiso 1 1 calc GR
H39B H -0.1782 1.0825 0.3078 0.078 Uiso 1 1 calc GR
H39C H -0.1325 0.9788 0.3448 0.078 Uiso 1 1 calc GR
C40 C 0.05630(19) 1.01043(16) 0.08955(13) 0.0314(5) Uani 1 1 d .
H40A H 0.0728 1.0048 0.0340 0.038 Uiso 1 1 calc R
H40B H 0.0022 1.0655 0.0928 0.038 Uiso 1 1 calc R
C41 C 0.3367(2) 0.8180(2) -0.04900(17) 0.0463(6) Uani 1 1 d .
H41A H 0.4048 0.7892 -0.0740 0.056 Uiso 1 1 calc R
H41B H 0.3008 0.7681 -0.0142 0.056 Uiso 1 1 calc R
N42 N 0.1615(3) 0.77655(18) -0.15057(15) 0.0529(6) Uani 1 1 d .
N43 N 0.8762(2) 0.43637(18) 0.21808(16) 0.0542(6) Uani 1 1 d .
N44 N 0.7948(3) 0.4594(3) 0.18388(18) 0.0724(9) Uani 1 1 d .
C45 C 0.1711(3) 0.7545(2) 0.6294(2) 0.0526(7) Uani 1 1 d .
H45A H 0.1759 0.8080 0.5865 0.079 Uiso 1 1 calc GR
H45B H 0.2252 0.7514 0.6634 0.079 Uiso 1 1 calc GR
H45C H 0.1005 0.7605 0.6598 0.079 Uiso 1 1 calc GR
C46 C 0.2025(2) 0.52200(18) 0.51847(16) 0.0394(6) Uani 1 1 d .
H46A H 0.2344 0.4581 0.5144 0.047 Uiso 1 1 calc R
H46B H 0.1638 0.5207 0.5718 0.047 Uiso 1 1 calc R
C47 C -0.1018(2) 0.67115(18) 0.28513(17) 0.0413(6) Uani 1 1 d .
H47A H -0.1745 0.6861 0.3117 0.050 Uiso 1 1 calc R
H47B H -0.1034 0.6250 0.2532 0.050 Uiso 1 1 calc R
C48 C -0.1544(2) 0.7484(2) 0.50931(19) 0.0498(7) Uani 1 1 d .
H48A H -0.2180 0.7948 0.5103 0.075 Uiso 1 1 calc GR
H48B H -0.0936 0.7746 0.5177 0.075 Uiso 1 1 calc GR
H48C H -0.1660 0.6946 0.5508 0.075 Uiso 1 1 calc GR
C49 C 0.1412(3) 1.1970(3) 0.2834(2) 0.0628(9) Uani 1 1 d .
H49A H 0.1073 1.2348 0.2389 0.094 Uiso 1 1 calc GR
H49B H 0.1507 1.2366 0.3183 0.094 Uiso 1 1 calc GR
H49C H 0.0962 1.1510 0.3120 0.094 Uiso 1 1 calc GR
C50 C 0.2562(3) 0.4420(3) 0.2964(2) 0.0617(8) Uani 1 1 d .
H50A H 0.2613 0.4974 0.2544 0.074 Uiso 1 1 calc R
H50B H 0.2011 0.4086 0.2872 0.074 Uiso 1 1 calc R
C51 C 0.7858(3) 0.7595(2) 0.04824(19) 0.0524(7) Uani 1 1 d .
H51A H 0.8264 0.7798 -0.0035 0.063 Uiso 1 1 calc R
H51B H 0.8376 0.7307 0.0854 0.063 Uiso 1 1 calc R
N52 N 0.6643(3) 0.7138(2) -0.01265(19) 0.0644(7) Uani 1 1 d .
N53 N 0.9578(2) 0.4154(2) 0.24189(18) 0.0591(7) Uani 1 1 d .
C54 C 0.6901(3) 0.4631(3) 0.2364(2) 0.0587(8) Uani 1 1 d .
H54A H 0.6867 0.4027 0.2723 0.070 Uiso 1 1 calc R
H54B H 0.6316 0.4741 0.2040 0.070 Uiso 1 1 calc R
N55 N 0.5433(3) 0.2375(3) 0.2729(2) 0.0725(9) Uani 1 1 d .
N56 N 0.7197(3) 0.6883(2) 0.04181(18) 0.0650(8) Uani 1 1 d .
N57 N 0.2496(3) 0.8008(2) -0.16134(19) 0.0703(8) Uani 1 1 d .
C58 C 0.2667(2) 0.8670(2) -0.11291(19) 0.0506(7) Uani 1 1 d .
H58A H 0.1972 0.8938 -0.0883 0.061 Uiso 1 1 calc R
H58B H 0.3012 0.9180 -0.1473 0.061 Uiso 1 1 calc R
N59 N 0.5821(3) 0.1763(3) 0.3175(2) 0.0804(10) Uani 1 1 d .
N60 N 0.5146(3) 0.3008(3) 0.2142(3) 0.0862(11) Uani 1 1 d .
C61 C 0.3655(3) 0.3785(3) 0.2987(3) 0.0744(10) Uani 1 1 d .
H61A H 0.4193 0.4128 0.3087 0.089 Uiso 1 1 calc R
H61B H 0.3593 0.3245 0.3421 0.089 Uiso 1 1 calc R
C62 C 0.4013(4) 0.3457(3) 0.2220(3) 0.0753(11) Uani 1 1 d .
H62A H 0.3551 0.3013 0.2176 0.090 Uiso 1 1 calc R
H62B H 0.3922 0.3991 0.1782 0.090 Uiso 1 1 calc R
C63 C 0.0867(4) 0.5694(3) 0.0440(4) 0.114(2) Uani 1 1 d .
H63A H 0.0126 0.5560 0.0543 0.137 Uiso 1 1 calc R
H63B H 0.1105 0.5714 -0.0124 0.137 Uiso 1 1 calc R
N64 N 0.0816(3) 0.7496(2) -0.1466(2) 0.0750(9) Uani 1 1 d .
N65 N 0.3805(6) 0.5281(4) -0.0417(3) 0.1287(19) Uani 1 1 d .
C66 C 0.0848(3) 0.6668(3) 0.0594(3) 0.0743(11) Uani 1 1 d .
H66A H 0.1581 0.6800 0.0565 0.089 Uiso 1 1 calc R
H66B H 0.0483 0.7136 0.0198 0.089 Uiso 1 1 calc R
N67 N 0.6100(3) 0.7300(3) -0.0610(3) 0.0950(12) Uani 1 1 d .
N68 N 0.3144(6) 0.5211(3) 0.0135(3) 0.1098(16) Uani 1 1 d .
N69 N 0.2676(5) 0.5071(4) 0.0768(4) 0.1287(19) Uani 1 1 d .
C70 C 0.1473(5) 0.4964(4) 0.0843(4) 0.1123(18) Uani 1 1 d .
H70A H 0.1420 0.4402 0.0655 0.135 Uiso 1 1 calc R
H70B H 0.1178 0.4875 0.1403 0.135 Uiso 1 1 calc R

loop_
_atom_site_aniso_label
_atom_site_aniso_U_11
_atom_site_aniso_U_22
_atom_site_aniso_U_33
_atom_site_aniso_U_23
_atom_site_aniso_U_13
_atom_site_aniso_U_12
O10 0.0331(9) 0.0314(8) 0.0402(9) -0.0076(7) -0.0031(7) -0.0091(7)
O3 0.0408(10) 0.0344(9) 0.0336(8) -0.0054(7) 0.0002(7) -0.0071(7)
O9 0.0398(10) 0.0329(8) 0.0335(8) -0.0008(7) 0.0011(7) -0.0019(7)
O8 0.0358(9) 0.0424(9) 0.0368(9) -0.0163(7) 0.0025(7) -0.0071(7)
O2 0.0359(10) 0.0381(9) 0.0534(11) -0.0065(8) -0.0050(8) -0.0054(7)
O4 0.0456(10) 0.0342(9) 0.0381(9) -0.0084(7) 0.0043(7) -0.0085(7)
O1 0.0338(9) 0.0451(10) 0.0467(10) -0.0204(8) -0.0061(7) -0.0034(7)
C1 0.0276(11) 0.0326(11) 0.0339(11) -0.0036(9) -0.0035(9) -0.0109(9)
C2 0.0293(12) 0.0311(11) 0.0298(11) 0.0020(8) -0.0040(9) -0.0070(9)
O5 0.0361(10) 0.0443(10) 0.0497(10) -0.0065(8) 0.0056(8) -0.0134(8)
C3 0.0270(11) 0.0299(11) 0.0346(11) -0.0023(9) -0.0070(9) -0.0114(9)
C4 0.0294(12) 0.0334(11) 0.0310(11) -0.0025(9) -0.0037(9) -0.0102(9)
C5 0.0307(12) 0.0332(11) 0.0329(11) -0.0044(9) -0.0092(9) -0.0063(9)
C6 0.0245(11) 0.0292(11) 0.0359(11) -0.0002(9) -0.0056(9) -0.0097(8)
C7 0.0363(13) 0.0302(11) 0.0273(10) -0.0041(8) -0.0003(9) -0.0080(9)
C8 0.0352(13) 0.0319(11) 0.0342(11) -0.0063(9) -0.0076(9) -0.0080(9)
C9 0.0326(12) 0.0275(10) 0.0272(10) -0.0011(8) -0.0045(9) -0.0040(9)
C10 0.0306(12) 0.0271(10) 0.0325(11) 0.0015(8) -0.0074(9) -0.0077(9)
O7 0.0591(13) 0.0328(9) 0.0661(13) -0.0158(9) -0.0134(10) -0.0084(8)
O6 0.0414(11) 0.0432(10) 0.0649(13) -0.0142(9) -0.0068(9) -0.0016(8)
C11 0.0354(13) 0.0308(11) 0.0437(13) 0.0033(10) -0.0066(10) -0.0160(10)
C12 0.0288(12) 0.0274(10) 0.0357(11) 0.0020(9) -0.0079(9) -0.0045(9)
C13 0.0338(13) 0.0288(11) 0.0478(14) 0.0002(10) -0.0059(10) -0.0132(9)
C14 0.0259(11) 0.0280(11) 0.0383(12) -0.0040(9) -0.0061(9) -0.0063(8)
C15 0.0285(12) 0.0321(11) 0.0346(11) -0.0060(9) -0.0028(9) -0.0029(9)
C16 0.0274(11) 0.0288(11) 0.0390(12) -0.0051(9) -0.0039(9) -0.0073(9)
C17 0.0339(12) 0.0308(11) 0.0329(11) -0.0051(9) -0.0048(9) -0.0045(9)
C18 0.0327(13) 0.0285(11) 0.0419(13) 0.0052(9) -0.0096(10) -0.0095(9)
C19 0.0302(12) 0.0352(12) 0.0397(12) 0.0022(10) -0.0027(10) -0.0078(9)
C20 0.0367(13) 0.0299(11) 0.0461(13) 0.0006(10) -0.0089(10) -0.0163(10)
C21 0.0335(13) 0.0301(12) 0.0537(15) -0.0036(10) -0.0041(11) -0.0110(10)
C22 0.0394(14) 0.0386(13) 0.0419(13) -0.0074(10) -0.0065(11) -0.0046(10)
C23 0.0358(13) 0.0369(12) 0.0372(12) -0.0091(10) -0.0086(10) -0.0053(10)
C24 0.0300(12) 0.0318(11) 0.0319(11) -0.0014(9) 0.0003(9) -0.0028(9)
C25 0.0356(13) 0.0319(12) 0.0463(14) -0.0078(10) -0.0133(10) -0.0054(9)
C26 0.0364(13) 0.0348(12) 0.0459(13) -0.0036(10) -0.0146(10) -0.0129(10)
C27 0.0399(14) 0.0334(12) 0.0500(14) -0.0126(10) -0.0152(11) -0.0056(10)
C28 0.0363(13) 0.0331(12) 0.0373(12) -0.0038(9) -0.0077(10) -0.0033(10)
C29 0.0350(13) 0.0314(11) 0.0421(13) -0.0010(9) -0.0039(10) -0.0151(10)
C30 0.0380(13) 0.0329(12) 0.0458(13) -0.0034(10) -0.0046(10) -0.0163(10)
C31 0.0350(13) 0.0390(13) 0.0369(12) -0.0029(10) -0.0082(10) -0.0124(10)
C32 0.0367(13) 0.0275(11) 0.0412(12) 0.0003(9) -0.0122(10) -0.0079(9)
C33 0.0374(14) 0.0455(14) 0.0394(13) -0.0117(11) 0.0033(10) -0.0013(11)
C34 0.0393(14) 0.0435(14) 0.0419(13) -0.0121(11) -0.0002(11) -0.0027(11)
C35 0.0504(16) 0.0427(14) 0.0390(13) -0.0078(11) -0.0018(11) -0.0059(12)
C36 0.0309(12) 0.0293(11) 0.0358(11) -0.0014(9) -0.0066(9) -0.0082(9)
C37 0.0334(13) 0.0299(11) 0.0386(12) 0.0000(9) -0.0068(10) -0.0079(9)
C38 0.0294(12) 0.0310(11) 0.0371(12) -0.0008(9) -0.0026(9) -0.0080(9)
C39 0.0642(19) 0.0463(15) 0.0422(14) -0.0143(12) 0.0128(13) -0.0112(13)
C40 0.0322(12) 0.0327(11) 0.0285(10) -0.0031(9) -0.0058(9) -0.0042(9)
C41 0.0452(15) 0.0451(14) 0.0473(15) -0.0173(12) 0.0045(12) -0.0019(12)
N42 0.0659(19) 0.0465(13) 0.0504(14) -0.0193(11) -0.0190(12) 0.0038(13)
N43 0.0594(18) 0.0470(14) 0.0569(15) -0.0201(11) 0.0008(13) -0.0049(12)
N44 0.0643(19) 0.095(2) 0.0572(16) -0.0306(16) -0.0094(14) 0.0131(17)
C45 0.0460(16) 0.0468(15) 0.0611(18) -0.0123(13) 0.0099(13) -0.0095(12)
C46 0.0352(13) 0.0330(12) 0.0484(14) 0.0054(10) -0.0096(10) -0.0133(10)
C47 0.0414(14) 0.0345(12) 0.0517(15) -0.0013(11) -0.0159(11) -0.0154(10)
C48 0.0426(16) 0.0455(15) 0.0615(18) -0.0133(13) -0.0020(13) -0.0081(12)
C49 0.0422(17) 0.076(2) 0.082(2) -0.0508(19) -0.0082(15) 0.0047(15)
C50 0.056(2) 0.0569(19) 0.075(2) -0.0246(16) 0.0015(16) -0.0109(15)
C51 0.0549(18) 0.0541(17) 0.0487(16) -0.0155(13) -0.0068(13) -0.0023(14)
N52 0.0607(18) 0.0588(17) 0.0746(19) -0.0181(14) -0.0165(15) 0.0028(13)
N53 0.0489(16) 0.0558(15) 0.0750(18) -0.0205(13) -0.0017(13) -0.0105(12)
C54 0.0492(18) 0.068(2) 0.066(2) -0.0324(16) -0.0145(15) 0.0037(15)
N55 0.063(2) 0.074(2) 0.087(2) -0.035(2) 0.0077(18) -0.0215(17)
N56 0.082(2) 0.0476(15) 0.0696(18) -0.0155(13) -0.0243(16) -0.0009(14)
N57 0.0599(19) 0.090(2) 0.0709(19) -0.0486(17) -0.0027(14) -0.0001(16)
C58 0.0401(15) 0.0590(17) 0.0574(17) -0.0278(14) -0.0007(12) -0.0044(13)
N59 0.071(2) 0.126(3) 0.0590(18) -0.034(2) 0.0000(16) -0.043(2)
N60 0.085(3) 0.068(2) 0.098(3) -0.021(2) 0.012(2) -0.0064(18)
C61 0.065(2) 0.085(3) 0.081(3) -0.034(2) 0.0004(19) -0.020(2)
C62 0.084(3) 0.066(2) 0.077(2) -0.0262(19) 0.003(2) -0.011(2)
C63 0.086(3) 0.062(3) 0.199(6) -0.074(3) 0.042(4) -0.017(2)
N64 0.079(2) 0.0518(16) 0.106(3) -0.0324(16) -0.0299(19) -0.0030(15)
N65 0.174(6) 0.134(4) 0.088(3) -0.009(3) -0.045(4) -0.041(4)
C66 0.061(2) 0.058(2) 0.108(3) -0.043(2) 0.025(2) -0.0169(16)
N67 0.086(3) 0.100(3) 0.105(3) -0.011(2) -0.047(2) -0.010(2)
N68 0.157(5) 0.100(3) 0.079(3) -0.005(3) -0.043(3) -0.027(3)
N69 0.131(5) 0.135(5) 0.125(4) -0.044(4) -0.039(4) 0.013(4)
C70 0.102(4) 0.097(4) 0.141(5) -0.040(4) -0.002(4) -0.014(3)

loop_
_atom_type_symbol
_atom_type_description
_atom_type_scat_dispersion_real
_atom_type_scat_dispersion_imag
_atom_type_scat_source
C C 0.0181 0.0091 'International Tables Vol C Tables 4.2.6.8 and 6.1.1.4'
H H 0.0000 0.0000 'International Tables Vol C Tables 4.2.6.8 and 6.1.1.4'
N N 0.0311 0.0180 'International Tables Vol C Tables 4.2.6.8 and 6.1.1.4'
O O 0.0492 0.0322 'International Tables Vol C Tables 4.2.6.8 and 6.1.1.4'

loop_
_geom_angle_atom_site_label_1
_geom_angle_atom_site_label_2
_geom_angle_atom_site_label_3
_geom_angle
C12 O10 C25 116.90(18)
C1 O3 C34 117.26(19)
C4 O9 C28 117.88(18)
C7 O8 C33 118.5(2)
C13 O2 C48 117.8(2)
C8 O4 C39 116.6(2)
C17 O1 C49 117.0(2)
O3 C1 C3 116.0(2)
O3 C1 C16 123.8(2)
C16 C1 C3 120.2(2)
C17 C2 C38 121.1(2)
C24 C2 C17 118.5(2)
C24 C2 C38 120.4(2)
C19 O5 C45 116.9(2)
C1 C3 C36 120.5(2)
C14 C3 C1 118.6(2)
C14 C3 C36 120.9(2)
O9 C4 C14 123.4(2)
C6 C4 O9 116.15(19)
C6 C4 C14 120.5(2)
C8 C5 C40 121.1(2)
C23 C5 C8 118.2(2)
C23 C5 C40 120.6(2)
C4 C6 C16 118.5(2)
C4 C6 C38 121.6(2)
C16 C6 C38 119.8(2)
O8 C7 C9 115.5(2)
O8 C7 C24 124.2(2)
C24 C7 C9 120.3(2)
O4 C8 C5 116.3(2)
O4 C8 C31 123.0(2)
C31 C8 C5 120.7(2)
C7 C9 C40 121.0(2)
C15 C9 C7 118.5(2)
C15 C9 C40 120.5(2)
C12 C10 C36 120.9(2)
C37 C10 C12 118.6(2)
C37 C10 C36 120.5(2)
C27 O7 C66 117.2(2)
C21 O6 C50 118.4(3)
C21 C11 C46 121.8(2)
C29 C11 C21 118.4(2)
C29 C11 C46 119.8(2)
O10 C12 C10 116.4(2)
O10 C12 C32 123.6(2)
C10 C12 C32 120.0(2)
O2 C13 C20 116.1(2)
O2 C13 C29 123.5(2)
C29 C13 C20 120.3(2)
C3 C14 C4 121.0(2)
C9 C15 C17 120.9(2)
C1 C16 C6 121.2(2)
O1 C17 C2 116.4(2)
O1 C17 C15 123.1(2)
C15 C17 C2 120.5(2)
C19 C18 C32 118.6(2)
C19 C18 C46 121.0(2)
C32 C18 C46 120.3(2)
O5 C19 C18 116.8(2)
O5 C19 C37 123.0(2)
C18 C19 C37 120.1(2)
C13 C20 C47 121.4(2)
C30 C20 C13 118.5(2)
C30 C20 C47 120.1(2)
O6 C21 C11 115.7(2)
O6 C21 C30 123.8(3)
C11 C21 C30 120.5(2)
C25 C22 C54 110.7(2)
C5 C23 C27 121.1(2)
C2 C24 C7 121.3(2)
O10 C25 C22 107.4(2)
C27 C26 C31 118.6(2)
C27 C26 C47 121.6(2)
C31 C26 C47 119.8(2)
O7 C27 C23 123.0(2)
C26 C27 O7 116.5(2)
C26 C27 C23 120.6(2)
O9 C28 C35 107.41(19)
C11 C29 C13 121.2(2)
C20 C30 C21 121.0(3)
C8 C31 C26 120.8(2)
C18 C32 C12 121.3(2)
O8 C33 C41 107.3(2)
C28 C35 C51 113.2(2)
C3 C36 C10 111.06(18)
C10 C37 C19 121.3(2)
C2 C38 C6 111.88(18)
C9 C40 C5 112.67(18)
C58 C41 C33 113.8(2)
N64 N42 N57 173.4(3)
N53 N43 N44 172.7(3)
N43 N44 C54 115.7(3)
C11 C46 C18 111.90(19)
C20 C47 C26 110.8(2)
O6 C50 C61 105.4(3)
N56 C51 C35 112.9(3)
N67 N52 N56 174.1(4)
N44 C54 C22 112.6(3)
N59 N55 N60 169.6(4)
N52 N56 C51 113.4(3)
N42 N57 C58 116.9(3)
N57 C58 C41 111.1(3)
N55 N60 C62 116.6(4)
C62 C61 C50 110.8(4)
N60 C62 C61 113.2(4)
C70 C63 C66 119.4(6)
O7 C66 C63 107.3(4)
N69 N68 N65 165.5(7)
N68 N69 C70 117.6(6)
C63 C70 N69 114.5(5)

loop_
_geom_bond_atom_site_label_1
_geom_bond_atom_site_label_2
_geom_bond_distance
O10 C12 1.378(3)
O10 C25 1.425(3)
O3 C1 1.378(3)
O3 C34 1.416(3)
O9 C4 1.389(3)
O9 C28 1.418(3)
O8 C7 1.378(3)
O8 C33 1.418(3)
O2 C13 1.377(3)
O2 C48 1.413(4)
O4 C8 1.376(3)
O4 C39 1.420(3)
O1 C17 1.379(3)
O1 C49 1.419(3)
C1 C3 1.399(3)
C1 C16 1.389(3)
C2 C17 1.396(3)
C2 C24 1.387(3)
C2 C38 1.511(3)
O5 C19 1.385(3)
O5 C45 1.419(4)
C3 C14 1.389(3)
C3 C36 1.515(3)
C4 C6 1.385(3)
C4 C14 1.397(3)
C5 C8 1.395(3)
C5 C23 1.392(3)
C5 C40 1.519(3)
C6 C16 1.397(3)
C6 C38 1.517(3)
C7 C9 1.399(3)
C7 C24 1.392(4)
C8 C31 1.391(3)
C9 C15 1.392(3)
C9 C40 1.511(3)
C10 C12 1.395(3)
C10 C36 1.517(3)
C10 C37 1.393(3)
O7 C27 1.384(3)
O7 C66 1.435(4)
O6 C21 1.379(3)
O6 C50 1.400(4)
C11 C21 1.389(4)
C11 C29 1.387(4)
C11 C46 1.516(4)
C12 C32 1.396(3)
C13 C20 1.391(4)
C13 C29 1.390(4)
C15 C17 1.396(3)
C18 C19 1.392(4)
C18 C32 1.394(4)
C18 C46 1.522(3)
C19 C37 1.394(3)
C20 C30 1.386(4)
C20 C47 1.516(4)
C21 C30 1.391(4)
C22 C25 1.511(4)
C22 C54 1.516(4)
C23 C27 1.397(4)
C26 C27 1.384(4)
C26 C31 1.399(4)
C26 C47 1.517(3)
C28 C35 1.511(4)
C33 C41 1.515(4)
C35 C51 1.519(4)
C41 C58 1.507(4)
N42 N57 1.200(4)
N42 N64 1.132(4)
N43 N44 1.229(4)
N43 N53 1.139(4)
N44 C54 1.477(5)
C50 C61 1.528(6)
C51 N56 1.480(4)
N52 N56 1.219(4)
N52 N67 1.127(4)
N55 N59 1.144(5)
N55 N60 1.272(6)
N57 C58 1.480(4)
N60 C62 1.466(6)
C61 C62 1.488(5)
C63 C66 1.510(5)
C63 C70 1.336(9)
N65 N68 1.161(8)
N68 N69 1.151(7)
N69 C70 1.534(8)

loop_
_smtbx_masks_void_nr
_smtbx_masks_void_average_x
_smtbx_masks_void_average_y
_smtbx_masks_void_average_z
_smtbx_masks_void_volume
_smtbx_masks_void_count_electrons
1 0.000 0.000 0.500 450.8 107.6
